data_7003689
loop_
_publ_author_name
'G\'omez-Ruiz, Santiago'
'Wolf, Robert'
'Hey-Hawkins, Evamarie'

_publ_section_title
;
 Different transmetallation behaviour of [M(P4HR4)] salts toward
 rhodium(i) and copper(i) (M = Na, K; R = Ph, Mes; Mes = 2,4,6-Me3C6H2)
;
_journal_issue 15
_journal_name_full 'Dalton Transactions'
_journal_page_first 1982
_journal_page_last 1988
_journal_paper_doi 10.1039/b718727k
_journal_year 2008
_chemical_formula_sum 'C90 H108 Cu4 P12'
_chemical_formula_weight 1815.56
_chemical_name_systematic
;
?
;
_space_group_IT_number 14
_symmetry_cell_setting monoclinic
_symmetry_space_group_name_Hall '-P 2ybc'
_symmetry_space_group_name_H-M 'P 1 21/c 1'
_atom_sites_solution_hydrogens geom
_atom_sites_solution_primary direct
_atom_sites_solution_secondary difmap
_audit_conform_dict_location ftp://ftp.iucr.org/pub/cif_core.dic
_audit_conform_dict_name cif_core.dic
_audit_conform_dict_version 2.3
_audit_creation_date 2007-03-06T18:41:04-00:00
_audit_creation_method 'WinGX routine CIF_UPDATE'
_cell_angle_alpha 90.000(5)
_cell_angle_beta 107.519(5)
_cell_angle_gamma 90.000(5)
_cell_formula_units_Z 2
_cell_length_a 14.208(5)
_cell_length_b 18.536(5)
_cell_length_c 16.923(5)
_cell_measurement_reflns_used 29072
_cell_measurement_temperature 130(2)
_cell_measurement_theta_max 32.4146
_cell_measurement_theta_min 2.506
_cell_volume 4250(2)
_computing_cell_refinement
;
CrysAlis RED, Oxford Diffraction Ltd.,
Version 1.171.31.7 (release 18-10-2006 CrysAlis171 .NET)
(compiled Oct 18 2006,16:28:17)
;
_computing_data_collection
;
CrysAlis CCD, Oxford Diffraction Ltd.,
Version 1.171.31.7 (release 18-10-2006 CrysAlis171 .NET)
(compiled Oct 18 2006,16:28:17)
;
_computing_data_reduction
;
CrysAlis RED, Oxford Diffraction Ltd.,
Version 1.171.31.7 (release 18-10-2006 CrysAlis171 .NET)
(compiled Oct 18 2006,16:28:17)
;
_computing_molecular_graphics 'ORTEP3 for Windows (L. J. Farrugia, 1997)'
_computing_publication_material 'WINGX (L.J. Farrugia,1999)'
_computing_structure_refinement 'SHELXL-97 (Sheldrick,1997)'
_computing_structure_solution 'SHELXS-97 (Sheldrick, 1990)'
_diffrn_ambient_temperature 130(2)
_diffrn_detector_area_resol_mean 16.356
_diffrn_measured_fraction_theta_full 0.999
_diffrn_measured_fraction_theta_max 0.999
_diffrn_measurement_device_type 'ccd xcalibur s'
_diffrn_measurement_method '\w scans and \f scans'
_diffrn_orient_matrix_UB_11 0.0095447304
_diffrn_orient_matrix_UB_12 0.0314367444
_diffrn_orient_matrix_UB_13 0.0248696973
_diffrn_orient_matrix_UB_21 -0.0506801414
_diffrn_orient_matrix_UB_22 0.0090171812
_diffrn_orient_matrix_UB_23 -0.0141692375
_diffrn_orient_matrix_UB_31 -0.0079922809
_diffrn_orient_matrix_UB_32 -0.019696465
_diffrn_orient_matrix_UB_33 0.0331822145
_diffrn_radiation_monochromator graphite
_diffrn_radiation_type MoK\a
_diffrn_radiation_wavelength 0.71073
_diffrn_reflns_av_R_equivalents 0.0592
_diffrn_reflns_av_unetI/netI 0.0397
_diffrn_reflns_limit_h_max 18
_diffrn_reflns_limit_h_min -18
_diffrn_reflns_limit_k_max 23
_diffrn_reflns_limit_k_min -23
_diffrn_reflns_limit_l_max 21
_diffrn_reflns_limit_l_min -21
_diffrn_reflns_number 99893
_diffrn_reflns_theta_full 27.1
_diffrn_reflns_theta_max 27.1
_diffrn_reflns_theta_min 2.52
_exptl_absorpt_coefficient_mu 1.258
_exptl_absorpt_correction_T_max 1
_exptl_absorpt_correction_T_min 0.95685
_exptl_absorpt_correction_type multi-scan
_exptl_absorpt_process_details
;
CrysAlis RED, Oxford Diffraction Ltd.,
Version 1.171.31.7 (release 18-10-2006 CrysAlis171 .NET)
(compiled Oct 18 2006,16:28:17)
Empirical absorption correction using spherical harmonics,
implemented in SCALE3 ABSPACK scaling algorithm.
;
_exptl_crystal_colour yellow
_exptl_crystal_density_diffrn 1.419
_exptl_crystal_density_method 'not measured'
_exptl_crystal_description prism
_exptl_crystal_F_000 1888
_exptl_crystal_size_max 0.30
_exptl_crystal_size_mid 0.10
_exptl_crystal_size_min 0.10
_refine_diff_density_max 0.797
_refine_diff_density_min -0.564
_refine_diff_density_rms 0.073
_refine_ls_extinction_method none
_refine_ls_goodness_of_fit_ref 1.051
_refine_ls_hydrogen_treatment mixed
_refine_ls_matrix_type full
_refine_ls_number_parameters 486
_refine_ls_number_reflns 9374
_refine_ls_number_restraints 0
_refine_ls_restrained_S_all 1.051
_refine_ls_R_factor_all 0.0523
_refine_ls_R_factor_gt 0.0306
_refine_ls_shift/su_max 0.003
_refine_ls_shift/su_mean 0
_refine_ls_structure_factor_coef Fsqd
_refine_ls_weighting_details 'calc w=1/[\s^2^(Fo^2^)+(0.0376P)^2^+0.6759P] where P=(Fo^2^+2Fc^2^)/3'
_refine_ls_weighting_scheme calc
_refine_ls_wR_factor_gt 0.066
_refine_ls_wR_factor_ref 0.0786
_reflns_number_gt 6901
_reflns_number_total 9374
_reflns_threshold_expression >2sigma(I)
_cod_data_source_file b718727k.txt
_cod_data_source_block x0163fin
_cod_depositor_comments
;
The following automatic conversions were performed:
'_symmetry_cell_setting' value 'Monoclinic' changed to 'monoclinic'
according to '/home/saulius/struct/CIF-dictionaries/cif_core.dic'
dictionary named 'cif_core.dic' version 2.4.1 from 2010-06-29.

Automatic conversion script
Id: cif_fix_enum 1527 2010-12-29 10:47:43Z saulius 
;
_cod_original_sg_symbol_H-M P2(1)/c
_cod_database_code 7003689

loop_
_symmetry_equiv_pos_as_xyz
'x, y, z'
'-x, y+1/2, -z+1/2'
'-x, -y, -z'
'x, -y-1/2, z-1/2'

loop_
_atom_site_label
_atom_site_type_symbol
_atom_site_fract_x
_atom_site_fract_y
_atom_site_fract_z
_atom_site_U_iso_or_equiv
_atom_site_adp_type
_atom_site_occupancy
_atom_site_symmetry_multiplicity
_atom_site_calc_flag
_atom_site_refinement_flags
_atom_site_disorder_assembly
_atom_site_disorder_group
Cu2 Cu 1.22136(2) 0.002281(15) 0.638875(17) 0.01736(7) Uani 1 1 d . . .
Cu1 Cu 1.05320(2) 0.058691(15) 0.429431(17) 0.01636(7) Uani 1 1 d . . .
P6 P 1.35456(5) -0.00981(3) 0.74843(4) 0.01914(14) Uani 1 1 d . . .
P3 P 1.03724(5) 0.14798(3) 0.60515(4) 0.01683(13) Uani 1 1 d . . .
P4 P 1.15035(4) 0.09876(3) 0.55906(4) 0.01606(13) Uani 1 1 d . . .
P2 P 0.92379(4) 0.06528(3) 0.55349(4) 0.01534(13) Uani 1 1 d . . .
P1 P 0.89176(4) 0.08401(3) 0.42048(4) 0.01603(13) Uani 1 1 d . . .
P5 P 1.12770(5) 0.09686(4) 0.33865(4) 0.02288(15) Uani 1 1 d . . .
C36 C 1.42339(18) 0.07167(13) 0.79194(15) 0.0237(5) Uani 1 1 d . . .
H36 H 1.4788 0.0582 0.8421 0.028 Uiso 1 1 calc R . .
C23 C 1.3707(2) 0.21810(15) 0.51602(15) 0.0285(6) Uani 1 1 d . . .
H23 H 1.4244 0.2078 0.4954 0.034 Uiso 1 1 calc R . .
C4 C 0.8016(2) 0.32402(14) 0.37494(16) 0.0321(7) Uani 1 1 d . . .
H4 H 0.7821 0.3729 0.3639 0.039 Uiso 1 1 calc R . .
C12 C 0.8230(2) 0.15727(14) 0.63704(16) 0.0291(6) Uani 1 1 d . . .
H12 H 0.8832 0.1828 0.6587 0.035 Uiso 1 1 calc R . .
C16 C 1.13660(19) 0.10665(14) 0.88790(15) 0.0250(6) Uani 1 1 d . . .
H16 H 1.158 0.0996 0.9462 0.03 Uiso 1 1 calc R . .
C25 C 1.08520(19) 0.09361(13) 0.22626(15) 0.0235(5) Uani 1 1 d . . .
C45 C 1.44473(19) -0.07233(14) 0.72791(16) 0.0259(6) Uani 1 1 d . . .
H45 H 1.4168 -0.1219 0.7277 0.031 Uiso 1 1 calc R . .
C3 C 0.8918(2) 0.30146(14) 0.36991(17) 0.0333(7) Uani 1 1 d . . .
H3 H 0.9347 0.3347 0.3554 0.04 Uiso 1 1 calc R . .
C11 C 0.7402(2) 0.17861(16) 0.65799(17) 0.0366(7) Uani 1 1 d . . .
H11 H 0.7443 0.2182 0.6945 0.044 Uiso 1 1 calc R . .
C17 C 1.09965(19) 0.04963(14) 0.83592(15) 0.0252(6) Uani 1 1 d . . .
H17 H 1.0945 0.0033 0.8584 0.03 Uiso 1 1 calc R . .
C21 C 1.2774(2) 0.30201(13) 0.56859(15) 0.0273(6) Uani 1 1 d . . .
H21 H 1.2668 0.3497 0.5846 0.033 Uiso 1 1 calc R . .
C7 C 0.81895(18) 0.09898(13) 0.58469(14) 0.0200(5) Uani 1 1 d . . .
C10 C 0.6528(2) 0.14312(16) 0.62652(18) 0.0379(7) Uani 1 1 d . . .
H10 H 0.5957 0.1591 0.6396 0.045 Uiso 1 1 calc R . .
C28 C 1.0238(2) 0.09163(19) 0.05473(18) 0.0437(8) Uani 1 1 d . . .
H28 H 1.0033 0.0911 -0.0041 0.052 Uiso 1 1 calc R . .
C1 C 0.85826(18) 0.17989(12) 0.40593(14) 0.0186(5) Uani 1 1 d . . .
C20 C 1.21385(19) 0.24700(13) 0.57566(15) 0.0221(5) Uani 1 1 d . . .
H20 H 1.16 0.2577 0.596 0.027 Uiso 1 1 calc R . .
C18 C 1.06976(18) 0.05957(13) 0.75059(14) 0.0221(5) Uani 1 1 d . . .
H18 H 1.0452 0.0198 0.715 0.027 Uiso 1 1 calc R . .
C22 C 1.3554(2) 0.28805(15) 0.53865(15) 0.0297(6) Uani 1 1 d . . .
H22 H 1.3984 0.3259 0.5335 0.036 Uiso 1 1 calc R . .
C13 C 1.07546(17) 0.12708(13) 0.71690(14) 0.0183(5) Uani 1 1 d . . .
C2 C 0.9201(2) 0.22991(13) 0.38613(15) 0.0256(6) Uani 1 1 d . . .
H2 H 0.9831 0.215 0.3836 0.031 Uiso 1 1 calc R . .
C15 C 1.1426(2) 0.17416(14) 0.85534(15) 0.0264(6) Uani 1 1 d . . .
H15 H 1.168 0.2136 0.8913 0.032 Uiso 1 1 calc R . .
C8 C 0.73039(19) 0.06217(14) 0.55582(16) 0.0265(6) Uani 1 1 d . . .
H8 H 0.7266 0.021 0.5216 0.032 Uiso 1 1 calc R . .
C5 C 0.7397(2) 0.27578(14) 0.39587(16) 0.0306(6) Uani 1 1 d . . .
H5 H 0.678 0.2917 0.4004 0.037 Uiso 1 1 calc R . .
C6 C 0.76678(19) 0.20418(13) 0.41032(15) 0.0255(6) Uani 1 1 d . . .
H6 H 0.7226 0.1711 0.4234 0.031 Uiso 1 1 calc R . .
C41 C 1.4553(2) -0.06041(15) 0.64131(16) 0.0330(6) Uani 1 1 d . . .
H41A H 1.3977 -0.0802 0.598 0.04 Uiso 1 1 calc R . .
H41B H 1.4616 -0.0084 0.6305 0.04 Uiso 1 1 calc R . .
C35 C 1.4059(2) -0.0540(2) 0.91987(18) 0.0570(10) Uani 1 1 d . . .
H35A H 1.4684 -0.0681 0.9096 0.068 Uiso 1 1 calc R . .
H35B H 1.4166 -0.0088 0.9525 0.068 Uiso 1 1 calc R . .
C14 C 1.11168(18) 0.18439(13) 0.77060(14) 0.0227(5) Uani 1 1 d . . .
H14 H 1.1152 0.2311 0.7487 0.027 Uiso 1 1 calc R . .
C26 C 1.1237(2) 0.04337(16) 0.18320(17) 0.0331(6) Uani 1 1 d . . .
H26 H 1.1712 0.0092 0.2125 0.04 Uiso 1 1 calc R . .
C29 C 0.9837(2) 0.14092(16) 0.09536(17) 0.0394(7) Uani 1 1 d . . .
H29 H 0.9361 0.1747 0.0651 0.047 Uiso 1 1 calc R . .
C19 C 1.22816(17) 0.17631(12) 0.55330(13) 0.0179(5) Uani 1 1 d . . .
C37 C 1.3575(2) 0.12696(15) 0.8169(2) 0.0382(7) Uani 1 1 d . . .
H37A H 1.2916 0.1294 0.7752 0.046 Uiso 1 1 calc R . .
H37B H 1.3494 0.1149 0.8715 0.046 Uiso 1 1 calc R . .
C44 C 1.5511(2) -0.07541(18) 0.78537(19) 0.0402(7) Uani 1 1 d . . .
H44A H 1.569 -0.0298 0.8167 0.048 Uiso 1 1 calc R . .
H44B H 1.5594 -0.1158 0.8252 0.048 Uiso 1 1 calc R . .
C27 C 1.0924(2) 0.04348(18) 0.09727(19) 0.0440(8) Uani 1 1 d . . .
H27 H 1.1192 0.0095 0.0679 0.053 Uiso 1 1 calc R . .
C38 C 1.4131(3) 0.19763(17) 0.8208(2) 0.0527(9) Uani 1 1 d . . .
H38A H 1.3671 0.2391 0.8121 0.063 Uiso 1 1 calc R . .
H38B H 1.4639 0.2031 0.8752 0.063 Uiso 1 1 calc R . .
C31 C 1.32360(19) -0.04498(14) 0.83874(15) 0.0253(6) Uani 1 1 d . . .
H31 H 1.2779 -0.0084 0.8507 0.03 Uiso 1 1 calc R . .
C30 C 1.0133(2) 0.14102(14) 0.18164(16) 0.0291(6) Uani 1 1 d . . .
H30 H 0.9839 0.1739 0.2102 0.035 Uiso 1 1 calc R . .
C9 C 0.6473(2) 0.08418(17) 0.57590(18) 0.0367(7) Uani 1 1 d . . .
H9 H 0.5869 0.0587 0.5548 0.044 Uiso 1 1 calc R . .
C24 C 1.30805(19) 0.16352(14) 0.52341(15) 0.0250(6) Uani 1 1 d . . .
H24 H 1.3196 0.1159 0.5077 0.03 Uiso 1 1 calc R . .
C39 C 1.4601(2) 0.19370(15) 0.75282(18) 0.0411(8) Uani 1 1 d . . .
H39A H 1.5271 0.215 0.7713 0.049 Uiso 1 1 calc R . .
H39B H 1.4201 0.2205 0.7036 0.049 Uiso 1 1 calc R . .
C32 C 1.2664(3) -0.11561(16) 0.82580(18) 0.0426(8) Uani 1 1 d . . .
H32A H 1.1966 -0.1081 0.793 0.051 Uiso 1 1 calc R . .
H32B H 1.2964 -0.1517 0.7975 0.051 Uiso 1 1 calc R . .
C33 C 1.2750(4) -0.1389(2) 0.9136(2) 0.0716(13) Uani 1 1 d . . .
H33A H 1.2212 -0.1175 0.9318 0.086 Uiso 1 1 calc R . .
H33B H 1.271 -0.1921 0.9168 0.086 Uiso 1 1 calc R . .
C34 C 1.3693(3) -0.1138(3) 0.9647(3) 0.108(2) Uani 1 1 d . . .
H34A H 1.4171 -0.1541 0.977 0.13 Uiso 1 1 calc R . .
H34B H 1.3631 -0.0953 1.0178 0.13 Uiso 1 1 calc R . .
C42 C 1.5478(3) -0.10034(18) 0.6435(2) 0.0504(9) Uani 1 1 d . . .
H42A H 1.5346 -0.1526 0.6338 0.06 Uiso 1 1 calc R . .
H42B H 1.5765 -0.0814 0.6011 0.06 Uiso 1 1 calc R . .
C40 C 1.4656(2) 0.11364(14) 0.73181(17) 0.0303(6) Uani 1 1 d . . .
H40A H 1.5348 0.0992 0.7392 0.036 Uiso 1 1 calc R . .
H40B H 1.4262 0.1041 0.6737 0.036 Uiso 1 1 calc R . .
C43 C 1.6147(3) -0.0869(2) 0.7283(2) 0.0687(12) Uani 1 1 d . . .
H43A H 1.6557 -0.0437 0.7285 0.082 Uiso 1 1 calc R . .
H43B H 1.6591 -0.1288 0.7474 0.082 Uiso 1 1 calc R . .
H1P H 1.155(2) 0.1641(16) 0.3502(18) 0.051(9) Uiso 1 1 d . . .
H2P H 1.215(2) 0.0702(15) 0.3478(16) 0.041(8) Uiso 1 1 d . . .

loop_
_atom_site_aniso_label
_atom_site_aniso_U_11
_atom_site_aniso_U_22
_atom_site_aniso_U_33
_atom_site_aniso_U_23
_atom_site_aniso_U_13
_atom_site_aniso_U_12
Cu2 0.01701(15) 0.01922(14) 0.01512(14) -0.00001(11) 0.00376(11) -0.00081(12)
Cu1 0.01810(15) 0.01804(14) 0.01359(14) -0.00005(11) 0.00574(11) 0.00018(12)
P6 0.0170(3) 0.0224(3) 0.0170(3) 0.0008(2) 0.0036(2) -0.0003(2)
P3 0.0193(3) 0.0171(3) 0.0141(3) -0.0012(2) 0.0050(2) -0.0015(2)
P4 0.0172(3) 0.0166(3) 0.0145(3) -0.0007(2) 0.0049(2) -0.0018(2)
P2 0.0164(3) 0.0167(3) 0.0137(3) -0.0004(2) 0.0056(2) -0.0002(2)
P1 0.0172(3) 0.0167(3) 0.0139(3) 0.0000(2) 0.0043(2) 0.0000(2)
P5 0.0242(4) 0.0282(3) 0.0170(3) 0.0023(3) 0.0072(3) -0.0050(3)
C36 0.0188(13) 0.0266(13) 0.0252(13) -0.0029(11) 0.0058(11) -0.0021(10)
C23 0.0248(15) 0.0402(16) 0.0232(13) -0.0027(12) 0.0112(11) -0.0091(12)
C4 0.0427(18) 0.0188(13) 0.0311(15) 0.0016(11) 0.0055(13) 0.0078(12)
C12 0.0300(15) 0.0323(14) 0.0265(14) -0.0043(11) 0.0108(12) 0.0025(12)
C16 0.0271(14) 0.0340(14) 0.0142(12) -0.0004(10) 0.0067(11) 0.0010(11)
C25 0.0270(14) 0.0270(13) 0.0193(12) -0.0014(10) 0.0115(11) -0.0115(11)
C45 0.0261(14) 0.0227(13) 0.0304(14) 0.0035(11) 0.0106(12) 0.0005(11)
C3 0.0386(17) 0.0230(14) 0.0388(16) 0.0052(12) 0.0122(14) -0.0014(12)
C11 0.0439(19) 0.0392(16) 0.0336(16) -0.0025(13) 0.0219(14) 0.0125(14)
C17 0.0266(14) 0.0282(13) 0.0231(13) 0.0060(11) 0.0107(11) -0.0018(11)
C21 0.0315(15) 0.0202(13) 0.0247(13) 0.0007(10) 0.0001(12) -0.0043(11)
C7 0.0216(13) 0.0236(12) 0.0171(12) 0.0047(10) 0.0094(10) 0.0054(10)
C10 0.0343(17) 0.0502(18) 0.0387(17) 0.0084(14) 0.0252(14) 0.0162(14)
C28 0.050(2) 0.060(2) 0.0226(15) -0.0043(15) 0.0141(15) -0.0254(17)
C1 0.0197(13) 0.0220(12) 0.0125(11) -0.0015(9) 0.0024(10) -0.0005(10)
C20 0.0214(13) 0.0257(13) 0.0179(12) 0.0008(10) 0.0038(10) -0.0028(10)
C18 0.0243(13) 0.0241(13) 0.0182(12) -0.0029(10) 0.0069(11) -0.0046(10)
C22 0.0294(15) 0.0330(15) 0.0230(14) 0.0028(11) 0.0024(12) -0.0155(12)
C13 0.0153(12) 0.0246(12) 0.0154(11) -0.0014(10) 0.0054(10) 0.0013(10)
C2 0.0257(14) 0.0234(13) 0.0288(14) 0.0003(11) 0.0099(12) 0.0006(11)
C15 0.0302(15) 0.0290(14) 0.0189(13) -0.0091(11) 0.0054(11) 0.0007(11)
C8 0.0248(14) 0.0268(13) 0.0310(14) 0.0007(11) 0.0133(12) -0.0008(11)
C5 0.0319(16) 0.0294(14) 0.0308(15) 0.0016(12) 0.0100(12) 0.0114(12)
C6 0.0249(14) 0.0242(13) 0.0268(14) 0.0025(11) 0.0072(11) 0.0028(11)
C41 0.0383(17) 0.0359(16) 0.0279(15) -0.0074(12) 0.0148(13) 0.0012(13)
C35 0.0368(19) 0.104(3) 0.0234(16) 0.0214(17) -0.0004(14) -0.0148(19)
C14 0.0258(14) 0.0223(12) 0.0194(12) -0.0025(10) 0.0059(11) 0.0020(10)
C26 0.0310(16) 0.0389(16) 0.0325(15) -0.0063(13) 0.0143(13) -0.0078(13)
C29 0.0435(19) 0.0385(17) 0.0292(15) 0.0091(13) 0.0006(14) -0.0169(14)
C19 0.0185(12) 0.0210(12) 0.0122(11) 0.0001(9) 0.0018(9) -0.0036(10)
C37 0.0294(16) 0.0363(16) 0.0523(19) -0.0184(14) 0.0176(14) -0.0063(13)
C44 0.0285(16) 0.0516(19) 0.0393(17) 0.0111(14) 0.0083(13) 0.0150(14)
C27 0.046(2) 0.061(2) 0.0347(17) -0.0173(16) 0.0262(16) -0.0170(17)
C38 0.061(2) 0.0340(18) 0.066(2) -0.0108(16) 0.025(2) -0.0059(16)
C31 0.0220(14) 0.0355(15) 0.0183(12) 0.0020(11) 0.0058(11) -0.0046(11)
C30 0.0340(16) 0.0280(14) 0.0243(14) -0.0012(11) 0.0071(12) -0.0075(12)
C9 0.0216(15) 0.0482(18) 0.0444(17) 0.0081(14) 0.0163(13) 0.0020(13)
C24 0.0273(15) 0.0279(13) 0.0202(13) -0.0039(10) 0.0079(11) -0.0048(11)
C39 0.048(2) 0.0306(16) 0.0375(17) -0.0027(13) 0.0022(15) -0.0078(14)
C32 0.057(2) 0.0430(18) 0.0313(16) 0.0019(13) 0.0184(15) -0.0197(16)
C33 0.112(4) 0.063(2) 0.041(2) 0.0074(18) 0.025(2) -0.037(2)
C34 0.052(3) 0.192(6) 0.065(3) 0.084(3) -0.006(2) -0.035(3)
C42 0.060(2) 0.0475(19) 0.055(2) 0.0091(16) 0.0351(19) 0.0217(17)
C40 0.0285(15) 0.0280(14) 0.0355(15) 0.0020(12) 0.0111(13) -0.0043(11)
C43 0.031(2) 0.105(3) 0.075(3) -0.021(2) 0.0219(19) 0.012(2)

loop_
_atom_type_symbol
_atom_type_description
_atom_type_scat_dispersion_real
_atom_type_scat_dispersion_imag
_atom_type_scat_source
Cu Cu 0.3201 1.2651 'International Tables Vol C Tables 4.2.6.8 and 6.1.1.4'
P P 0.1023 0.0942 'International Tables Vol C Tables 4.2.6.8 and 6.1.1.4'
C C 0.0033 0.0016 'International Tables Vol C Tables 4.2.6.8 and 6.1.1.4'
H H 0 0 'International Tables Vol C Tables 4.2.6.8 and 6.1.1.4'

loop_
_geom_angle_atom_site_label_1
_geom_angle_atom_site_label_2
_geom_angle_atom_site_label_3
_geom_angle
_geom_angle_site_symmetry_1
_geom_angle_site_symmetry_3
_geom_angle_publ_flag
P6 Cu2 P1 127.39(3) . 3_756 ?
P6 Cu2 P4 133.20(3) . . ?
P1 Cu2 P4 99.31(3) 3_756 . ?
P5 Cu1 P1 124.13(3) . . ?
P5 Cu1 P2 108.74(3) . 3_756 ?
P1 Cu1 P2 108.03(2) . 3_756 ?
P5 Cu1 P4 106.14(3) . . ?
P1 Cu1 P4 107.02(3) . . ?
P2 Cu1 P4 100.15(2) 3_756 . ?
C36 P6 C31 101.03(12) . . ?
C36 P6 C45 106.16(12) . . ?
C31 P6 C45 106.83(12) . . ?
C36 P6 Cu2 118.00(9) . . ?
C31 P6 Cu2 111.90(9) . . ?
C45 P6 Cu2 111.87(9) . . ?
C13 P3 P4 104.89(8) . . ?
C13 P3 P2 102.41(8) . . ?
P4 P3 P2 95.54(4) . . ?
C19 P4 P3 102.21(8) . . ?
C19 P4 Cu2 118.62(8) . . ?
P3 P4 Cu2 110.92(3) . . ?
C19 P4 Cu1 113.26(7) . . ?
P3 P4 Cu1 100.25(4) . . ?
Cu2 P4 Cu1 109.73(3) . . ?
C7 P2 P1 107.88(8) . . ?
C7 P2 P3 102.08(9) . . ?
P1 P2 P3 101.46(3) . . ?
C7 P2 Cu1 113.37(8) . 3_756 ?
P1 P2 Cu1 105.23(3) . 3_756 ?
P3 P2 Cu1 125.35(4) . 3_756 ?
C1 P1 P2 104.88(7) . . ?
C1 P1 Cu2 120.05(8) . 3_756 ?
P2 P1 Cu2 104.09(3) . 3_756 ?
C1 P1 Cu1 114.77(8) . . ?
P2 P1 Cu1 90.31(3) . . ?
Cu2 P1 Cu1 116.31(3) 3_756 . ?
C25 P5 Cu1 129.42(8) . . ?
C25 P5 H1P 100.4(12) . . ?
Cu1 P5 H1P 112.6(12) . . ?
C25 P5 H2P 96.7(12) . . ?
Cu1 P5 H2P 115.6(12) . . ?
H1P P5 H2P 96.3(18) . . ?
C37 C36 C40 103.7(2) . . ?
C37 C36 P6 111.51(18) . . ?
C40 C36 P6 114.76(18) . . ?
C37 C36 H36 108.9 . . ?
C40 C36 H36 108.9 . . ?
P6 C36 H36 108.9 . . ?
C24 C23 C22 120.2(3) . . ?
C24 C23 H23 119.9 . . ?
C22 C23 H23 119.9 . . ?
C3 C4 C5 119.9(2) . . ?
C3 C4 H4 120 . . ?
C5 C4 H4 120 . . ?
C11 C12 C7 120.7(3) . . ?
C11 C12 H12 119.6 . . ?
C7 C12 H12 119.6 . . ?
C17 C16 C15 120.0(2) . . ?
C17 C16 H16 120 . . ?
C15 C16 H16 120 . . ?
C30 C25 C26 118.7(2) . . ?
C30 C25 P5 120.5(2) . . ?
C26 C25 P5 120.8(2) . . ?
C44 C45 C41 104.5(2) . . ?
C44 C45 P6 121.0(2) . . ?
C41 C45 P6 111.36(18) . . ?
C44 C45 H45 106.4 . . ?
C41 C45 H45 106.4 . . ?
P6 C45 H45 106.4 . . ?
C4 C3 C2 119.9(3) . . ?
C4 C3 H3 120.1 . . ?
C2 C3 H3 120.1 . . ?
C10 C11 C12 120.4(3) . . ?
C10 C11 H11 119.8 . . ?
C12 C11 H11 119.8 . . ?
C16 C17 C18 120.1(2) . . ?
C16 C17 H17 119.9 . . ?
C18 C17 H17 119.9 . . ?
C22 C21 C20 120.7(2) . . ?
C22 C21 H21 119.7 . . ?
C20 C21 H21 119.7 . . ?
C8 C7 C12 117.9(2) . . ?
C8 C7 P2 117.47(19) . . ?
C12 C7 P2 124.6(2) . . ?
C11 C10 C9 120.0(3) . . ?
C11 C10 H10 120 . . ?
C9 C10 H10 120 . . ?
C27 C28 C29 120.9(3) . . ?
C27 C28 H28 119.5 . . ?
C29 C28 H28 119.5 . . ?
C2 C1 C6 117.7(2) . . ?
C2 C1 P1 121.46(19) . . ?
C6 C1 P1 120.78(18) . . ?
C21 C20 C19 120.9(2) . . ?
C21 C20 H20 119.5 . . ?
C19 C20 H20 119.5 . . ?
C13 C18 C17 120.6(2) . . ?
C13 C18 H18 119.7 . . ?
C17 C18 H18 119.7 . . ?
C21 C22 C23 119.2(2) . . ?
C21 C22 H22 120.4 . . ?
C23 C22 H22 120.4 . . ?
C18 C13 C14 118.4(2) . . ?
C18 C13 P3 125.10(18) . . ?
C14 C13 P3 116.48(18) . . ?
C1 C2 C3 121.3(3) . . ?
C1 C2 H2 119.4 . . ?
C3 C2 H2 119.4 . . ?
C16 C15 C14 120.0(2) . . ?
C16 C15 H15 120 . . ?
C14 C15 H15 120 . . ?
C9 C8 C7 121.3(3) . . ?
C9 C8 H8 119.4 . . ?
C7 C8 H8 119.4 . . ?
C4 C5 C6 120.4(3) . . ?
C4 C5 H5 119.8 . . ?
C6 C5 H5 119.8 . . ?
C5 C6 C1 120.9(2) . . ?
C5 C6 H6 119.6 . . ?
C1 C6 H6 119.6 . . ?
C42 C41 C45 104.1(2) . . ?
C42 C41 H41A 110.9 . . ?
C45 C41 H41A 110.9 . . ?
C42 C41 H41B 110.9 . . ?
C45 C41 H41B 110.9 . . ?
H41A C41 H41B 109 . . ?
C34 C35 C31 104.2(3) . . ?
C34 C35 H35A 110.9 . . ?
C31 C35 H35A 110.9 . . ?
C34 C35 H35B 110.9 . . ?
C31 C35 H35B 110.9 . . ?
H35A C35 H35B 108.9 . . ?
C15 C14 C13 120.8(2) . . ?
C15 C14 H14 119.6 . . ?
C13 C14 H14 119.6 . . ?
C27 C26 C25 119.7(3) . . ?
C27 C26 H26 120.1 . . ?
C25 C26 H26 120.1 . . ?
C28 C29 C30 119.2(3) . . ?
C28 C29 H29 120.4 . . ?
C30 C29 H29 120.4 . . ?
C20 C19 C24 117.3(2) . . ?
C20 C19 P4 125.60(19) . . ?
C24 C19 P4 117.09(18) . . ?
C38 C37 C36 103.6(2) . . ?
C38 C37 H37A 111 . . ?
C36 C37 H37A 111 . . ?
C38 C37 H37B 111 . . ?
C36 C37 H37B 111 . . ?
H37A C37 H37B 109 . . ?
C43 C44 C45 105.2(2) . . ?
C43 C44 H44A 110.7 . . ?
C45 C44 H44A 110.7 . . ?
C43 C44 H44B 110.7 . . ?
C45 C44 H44B 110.7 . . ?
H44A C44 H44B 108.8 . . ?
C28 C27 C26 120.6(3) . . ?
C28 C27 H27 119.7 . . ?
C26 C27 H27 119.7 . . ?
C39 C38 C37 105.8(3) . . ?
C39 C38 H38A 110.6 . . ?
C37 C38 H38A 110.6 . . ?
C39 C38 H38B 110.6 . . ?
C37 C38 H38B 110.6 . . ?
H38A C38 H38B 108.7 . . ?
C32 C31 C35 105.5(2) . . ?
C32 C31 P6 115.96(18) . . ?
C35 C31 P6 118.66(19) . . ?
C32 C31 H31 105.1 . . ?
C35 C31 H31 105.1 . . ?
P6 C31 H31 105.1 . . ?
C25 C30 C29 120.7(3) . . ?
C25 C30 H30 119.6 . . ?
C29 C30 H30 119.6 . . ?
C10 C9 C8 119.6(3) . . ?
C10 C9 H9 120.2 . . ?
C8 C9 H9 120.2 . . ?
C23 C24 C19 121.8(2) . . ?
C23 C24 H24 119.1 . . ?
C19 C24 H24 119.1 . . ?
C38 C39 C40 106.9(2) . . ?
C38 C39 H39A 110.3 . . ?
C40 C39 H39A 110.3 . . ?
C38 C39 H39B 110.3 . . ?
C40 C39 H39B 110.3 . . ?
H39A C39 H39B 108.6 . . ?
C33 C32 C31 102.8(2) . . ?
C33 C32 H32A 111.2 . . ?
C31 C32 H32A 111.2 . . ?
C33 C32 H32B 111.2 . . ?
C31 C32 H32B 111.2 . . ?
H32A C32 H32B 109.1 . . ?
C34 C33 C32 106.5(3) . . ?
C34 C33 H33A 110.4 . . ?
C32 C33 H33A 110.4 . . ?
C34 C33 H33B 110.4 . . ?
C32 C33 H33B 110.4 . . ?
H33A C33 H33B 108.6 . . ?
C33 C34 C35 109.4(3) . . ?
C33 C34 H34A 109.8 . . ?
C35 C34 H34A 109.8 . . ?
C33 C34 H34B 109.8 . . ?
C35 C34 H34B 109.8 . . ?
H34A C34 H34B 108.2 . . ?
C43 C42 C41 104.0(3) . . ?
C43 C42 H42A 110.9 . . ?
C41 C42 H42A 110.9 . . ?
C43 C42 H42B 110.9 . . ?
C41 C42 H42B 110.9 . . ?
H42A C42 H42B 109 . . ?
C39 C40 C36 106.2(2) . . ?
C39 C40 H40A 110.5 . . ?
C36 C40 H40A 110.5 . . ?
C39 C40 H40B 110.5 . . ?
C36 C40 H40B 110.5 . . ?
H40A C40 H40B 108.7 . . ?
C42 C43 C44 107.9(3) . . ?
C42 C43 H43A 110.1 . . ?
C44 C43 H43A 110.1 . . ?
C42 C43 H43B 110.1 . . ?
C44 C43 H43B 110.1 . . ?
H43A C43 H43B 108.4 . . ?

loop_
_geom_bond_atom_site_label_1
_geom_bond_atom_site_label_2
_geom_bond_distance
_geom_bond_site_symmetry_2
_geom_bond_publ_flag
Cu2 P6 2.2264(9) . ?
Cu2 P1 2.2756(8) 3_756 ?
Cu2 P4 2.2847(8) . ?
Cu1 P5 2.2272(8) . ?
Cu1 P1 2.3012(10) . ?
Cu1 P2 2.3267(9) 3_756 ?
Cu1 P4 2.3338(8) . ?
P6 C36 1.829(3) . ?
P6 C31 1.833(2) . ?
P6 C45 1.836(3) . ?
P3 C13 1.845(2) . ?
P3 P4 2.1858(10) . ?
P3 P2 2.2054(10) . ?
P4 C19 1.834(2) . ?
P2 C7 1.833(2) . ?
P2 P1 2.1858(10) . ?
P2 Cu1 2.3267(9) 3_756 ?
P1 C1 1.837(2) . ?
P1 Cu2 2.2756(8) 3_756 ?
P5 C25 1.815(2) . ?
P5 H1P 1.30(3) . ?
P5 H2P 1.30(3) . ?
C36 C37 1.531(4) . ?
C36 C40 1.539(4) . ?
C36 H36 1 . ?
C23 C24 1.378(3) . ?
C23 C22 1.387(4) . ?
C23 H23 0.95 . ?
C4 C3 1.375(4) . ?
C4 C5 1.373(4) . ?
C4 H4 0.95 . ?
C12 C11 1.384(4) . ?
C12 C7 1.387(3) . ?
C12 H12 0.95 . ?
C16 C17 1.374(3) . ?
C16 C15 1.380(4) . ?
C16 H16 0.95 . ?
C25 C30 1.386(4) . ?
C25 C26 1.392(4) . ?
C45 C44 1.532(4) . ?
C45 C41 1.533(4) . ?
C45 H45 1 . ?
C3 C2 1.389(3) . ?
C3 H3 0.95 . ?
C11 C10 1.364(4) . ?
C11 H11 0.95 . ?
C17 C18 1.389(3) . ?
C17 H17 0.95 . ?
C21 C22 1.375(4) . ?
C21 C20 1.391(3) . ?
C21 H21 0.95 . ?
C7 C8 1.385(4) . ?
C10 C9 1.376(4) . ?
C10 H10 0.95 . ?
C28 C27 1.357(5) . ?
C28 C29 1.367(4) . ?
C28 H28 0.95 . ?
C1 C2 1.386(3) . ?
C1 C6 1.398(3) . ?
C20 C19 1.395(3) . ?
C20 H20 0.95 . ?
C18 C13 1.388(3) . ?
C18 H18 0.95 . ?
C22 H22 0.95 . ?
C13 C14 1.392(3) . ?
C2 H2 0.95 . ?
C15 C14 1.381(3) . ?
C15 H15 0.95 . ?
C8 C9 1.384(4) . ?
C8 H8 0.95 . ?
C5 C6 1.383(3) . ?
C5 H5 0.95 . ?
C6 H6 0.95 . ?
C41 C42 1.500(4) . ?
C41 H41A 0.99 . ?
C41 H41B 0.99 . ?
C35 C34 1.520(5) . ?
C35 C31 1.521(4) . ?
C35 H35A 0.99 . ?
C35 H35B 0.99 . ?
C14 H14 0.95 . ?
C26 C27 1.387(4) . ?
C26 H26 0.95 . ?
C29 C30 1.392(4) . ?
C29 H29 0.95 . ?
C19 C24 1.395(3) . ?
C37 C38 1.521(4) . ?
C37 H37A 0.99 . ?
C37 H37B 0.99 . ?
C44 C43 1.524(4) . ?
C44 H44A 0.99 . ?
C44 H44B 0.99 . ?
C27 H27 0.95 . ?
C38 C39 1.495(4) . ?
C38 H38A 0.99 . ?
C38 H38B 0.99 . ?
C31 C32 1.522(4) . ?
C31 H31 1 . ?
C30 H30 0.95 . ?
C9 H9 0.95 . ?
C24 H24 0.95 . ?
C39 C40 1.533(4) . ?
C39 H39A 0.99 . ?
C39 H39B 0.99 . ?
C32 C33 1.516(4) . ?
C32 H32A 0.99 . ?
C32 H32B 0.99 . ?
C33 C34 1.436(5) . ?
C33 H33A 0.99 . ?
C33 H33B 0.99 . ?
C34 H34A 0.99 . ?
C34 H34B 0.99 . ?
C42 C43 1.485(5) . ?
C42 H42A 0.99 . ?
C42 H42B 0.99 . ?
C40 H40A 0.99 . ?
C40 H40B 0.99 . ?
C43 H43A 0.99 . ?
C43 H43B 0.99 . ?
